data_4083554
loop_
_publ_author_name
'Mushtaq, Ambreen'
'Bi, Wenhua'
'L\'egar\'e, Marc-Andr\'e'
'Fontaine, Fr\'ed\'eric-Georges'

_publ_section_title
;
 Synthesis and Reactivity of Novel Mesityl Boratabenzene Ligands and Their
 Coordination to Transition Metals
;
_journal_issue 12
_journal_name_full Organometallics
_journal_page_first 3173
_journal_paper_doi 10.1021/om500406b
_journal_volume 33
_journal_year 2014
_chemical_formula_moiety 'C28 H32 B2 Fe'
_chemical_formula_sum 'C28 H32 B2 Fe'
_chemical_formula_weight 446.01
_chemical_name_systematic
; 
 ? 
;
_space_group_IT_number 4
_symmetry_cell_setting monoclinic
_symmetry_space_group_name_Hall 'P 2yb'
_symmetry_space_group_name_H-M 'P 1 21 1'
_atom_sites_solution_hydrogens geom
_atom_sites_solution_primary direct
_atom_sites_solution_secondary difmap
_audit_creation_method SHELXL-97
_cell_angle_alpha 90.00
_cell_angle_beta 92.6120(10)
_cell_angle_gamma 90.00
_cell_formula_units_Z 2
_cell_length_a 8.69490(10)
_cell_length_b 12.9675(2)
_cell_length_c 10.21940(10)
_cell_measurement_reflns_used 9912
_cell_measurement_temperature 150(2)
_cell_measurement_theta_max 30.4
_cell_measurement_theta_min 2.3
_cell_volume 1151.05(2)
_computing_cell_refinement SMART
_computing_data_collection 'SMART (Bruker, 2007)'
_computing_data_reduction 'SAINT+ (Bruker, 2007)'
_computing_molecular_graphics 'SHELXTL (Bruker, 2007)'
_computing_publication_material SHELXTL
_computing_structure_refinement 'SHELXL-97 (Sheldrick, 1997)'
_computing_structure_solution 'SHELXS-97 (Sheldrick, 1990)'
_diffrn_ambient_temperature 150(2)
_diffrn_measured_fraction_theta_full 0.999
_diffrn_measured_fraction_theta_max 0.999
_diffrn_measurement_device_type 'Bruker APEX II CCD area detector'
_diffrn_measurement_method 'phi and omega scans'
_diffrn_radiation_monochromator graphite
_diffrn_radiation_source 'fine-focus sealed tube'
_diffrn_radiation_type MoK\a
_diffrn_radiation_wavelength 0.71073
_diffrn_reflns_av_R_equivalents 0.0237
_diffrn_reflns_av_sigmaI/netI 0.0273
_diffrn_reflns_limit_h_max 12
_diffrn_reflns_limit_h_min -12
_diffrn_reflns_limit_k_max 18
_diffrn_reflns_limit_k_min -18
_diffrn_reflns_limit_l_max 14
_diffrn_reflns_limit_l_min -14
_diffrn_reflns_number 20534
_diffrn_reflns_theta_full 30.53
_diffrn_reflns_theta_max 30.53
_diffrn_reflns_theta_min 1.99
_diffrn_standards_decay_% 0
_diffrn_standards_number 0
_exptl_absorpt_coefficient_mu 0.668
_exptl_absorpt_correction_T_max 0.875
_exptl_absorpt_correction_T_min 0.812
_exptl_absorpt_correction_type multi-scan
_exptl_absorpt_process_details 'SADABS (Sheldrick, 1996)'
_exptl_crystal_colour red
_exptl_crystal_density_diffrn 1.287
_exptl_crystal_density_method 'not measured'
_exptl_crystal_description prism
_exptl_crystal_F_000 472
_exptl_crystal_size_max 0.34
_exptl_crystal_size_mid 0.26
_exptl_crystal_size_min 0.20
_refine_diff_density_max 0.384
_refine_diff_density_min -0.192
_refine_diff_density_rms 0.051
_refine_ls_abs_structure_details 'Flack H D (1983), Acta Cryst. A39, 876-881'
_refine_ls_abs_structure_Flack 0.265(9)
_refine_ls_extinction_method none
_refine_ls_goodness_of_fit_ref 1.043
_refine_ls_hydrogen_treatment constr
_refine_ls_matrix_type full
_refine_ls_number_parameters 287
_refine_ls_number_reflns 6889
_refine_ls_number_restraints 1
_refine_ls_restrained_S_all 1.043
_refine_ls_R_factor_all 0.0314
_refine_ls_R_factor_gt 0.0295
_refine_ls_shift/su_max 0.001
_refine_ls_shift/su_mean 0.000
_refine_ls_structure_factor_coef Fsqd
_refine_ls_weighting_details 'calc w=1/[\s^2^(Fo^2^)+(0.0559P)^2^+0.0000P] where P=(Fo^2^+2Fc^2^)/3'
_refine_ls_weighting_scheme calc
_refine_ls_wR_factor_gt 0.0789
_refine_ls_wR_factor_ref 0.0801
_reflns_number_gt 6559
_reflns_number_total 6889
_reflns_threshold_expression >2sigma(I)
_cod_data_source_file om500406b_si_002.cif
_cod_data_source_block am0318
_cod_depositor_comments 'Adding full bibliography for 4083552--4083554.cif.'
_cod_original_sg_symbol_H-M 'P 21'
_cod_database_code 4083554

loop_
_symmetry_equiv_pos_as_xyz
'x, y, z'
'-x, y+1/2, -z'

loop_
_atom_site_label
_atom_site_type_symbol
_atom_site_fract_x
_atom_site_fract_y
_atom_site_fract_z
_atom_site_U_iso_or_equiv
_atom_site_adp_type
_atom_site_occupancy
_atom_site_symmetry_multiplicity
_atom_site_calc_flag
_atom_site_refinement_flags
Fe1 Fe 0.604887(18) -0.079050(16) 0.622804(16) 0.01969(5) Uani 1 1 d .
C1 C 0.56200(16) 0.07359(11) 0.54397(14) 0.0242(3) Uani 1 1 d .
H1 H 0.5979 0.1374 0.5793 0.029 Uiso 1 1 calc R
C2 C 0.65994(17) 0.01532(13) 0.46614(15) 0.0269(3) Uani 1 1 d .
H2 H 0.7558 0.0438 0.4436 0.032 Uiso 1 1 calc R
C3 C 0.61907(16) -0.08429(18) 0.42087(12) 0.0276(3) Uani 1 1 d .
H3 H 0.6854 -0.1208 0.3659 0.033 Uiso 1 1 calc R
C4 C 0.47960(18) -0.12963(12) 0.45726(14) 0.0264(3) Uani 1 1 d .
H4 H 0.4551 -0.1977 0.4288 0.032 Uiso 1 1 calc R
C5 C 0.37603(14) -0.07615(17) 0.53479(12) 0.0234(2) Uani 1 1 d .
H5 H 0.2883 -0.1115 0.5642 0.028 Uiso 1 1 calc R
C6 C 0.26816(15) 0.10639(11) 0.63203(13) 0.0203(2) Uani 1 1 d .
C7 C 0.12415(15) 0.10967(11) 0.56162(13) 0.0225(3) Uani 1 1 d .
C8 C 0.09319(16) 0.05246(14) 0.43407(14) 0.0284(3) Uani 1 1 d .
H8A H 0.0548 -0.0169 0.4525 0.043 Uiso 1 1 calc R
H8B H 0.1888 0.0472 0.3872 0.043 Uiso 1 1 calc R
H8C H 0.0159 0.0900 0.3799 0.043 Uiso 1 1 calc R
C9 C 0.00377(15) 0.16916(12) 0.60683(14) 0.0247(3) Uani 1 1 d .
H9 H -0.0910 0.1713 0.5568 0.030 Uiso 1 1 calc R
C10 C 0.01771(17) 0.22536(12) 0.72252(15) 0.0257(3) Uani 1 1 d .
C11 C -0.11794(19) 0.28467(15) 0.77111(17) 0.0353(3) Uani 1 1 d .
H11A H -0.1816 0.2387 0.8222 0.053 Uiso 1 1 calc R
H11B H -0.1795 0.3119 0.6962 0.053 Uiso 1 1 calc R
H11C H -0.0807 0.3419 0.8265 0.053 Uiso 1 1 calc R
C12 C 0.16006(17) 0.22421(12) 0.79023(14) 0.0253(3) Uani 1 1 d .
H12 H 0.1732 0.2630 0.8688 0.030 Uiso 1 1 calc R
C13 C 0.28459(15) 0.16773(11) 0.74612(13) 0.0227(3) Uani 1 1 d .
C14 C 0.43508(18) 0.17682(14) 0.82448(15) 0.0291(3) Uani 1 1 d .
H14A H 0.4916 0.2372 0.7948 0.044 Uiso 1 1 calc R
H14B H 0.4967 0.1146 0.8121 0.044 Uiso 1 1 calc R
H14C H 0.4148 0.1846 0.9175 0.044 Uiso 1 1 calc R
C15 C 0.58632(15) -0.08757(16) 0.83362(13) 0.0245(3) Uani 1 1 d .
H15 H 0.5175 -0.0534 0.8888 0.029 Uiso 1 1 calc R
C16 C 0.72136(17) -0.03582(12) 0.79848(15) 0.0278(3) Uani 1 1 d .
H16 H 0.7436 0.0304 0.8342 0.033 Uiso 1 1 calc R
C17 C 0.82459(14) -0.08069(19) 0.71086(13) 0.0284(3) Uani 1 1 d .
H17 H 0.9160 -0.0451 0.6906 0.034 Uiso 1 1 calc R
C18 C 0.79216(17) -0.17737(13) 0.65397(16) 0.0286(3) Uani 1 1 d .
H18 H 0.8615 -0.2060 0.5946 0.034 Uiso 1 1 calc R
C19 C 0.65826(16) -0.23269(12) 0.68356(14) 0.0236(3) Uani 1 1 d .
H19 H 0.6363 -0.2951 0.6378 0.028 Uiso 1 1 calc R
C20 C 0.40373(15) -0.26443(11) 0.82526(12) 0.0210(2) Uani 1 1 d .
C21 C 0.42070(17) -0.37268(12) 0.84059(13) 0.0227(3) Uani 1 1 d .
C22 C 0.57248(18) -0.42802(13) 0.82802(16) 0.0293(3) Uani 1 1 d .
H22A H 0.5728 -0.4915 0.8800 0.044 Uiso 1 1 calc R
H22B H 0.6569 -0.3832 0.8600 0.044 Uiso 1 1 calc R
H22C H 0.5861 -0.4451 0.7359 0.044 Uiso 1 1 calc R
C23 C 0.29628(17) -0.43405(12) 0.87409(13) 0.0263(3) Uani 1 1 d .
H23 H 0.3110 -0.5062 0.8842 0.032 Uiso 1 1 calc R
C24 C 0.15127(17) -0.39241(13) 0.89303(14) 0.0277(3) Uani 1 1 d .
C25 C 0.01874(19) -0.45894(16) 0.93180(18) 0.0377(4) Uani 1 1 d .
H25A H -0.0181 -0.4350 1.0158 0.056 Uiso 1 1 calc R
H25B H 0.0531 -0.5307 0.9403 0.056 Uiso 1 1 calc R
H25C H -0.0650 -0.4544 0.8645 0.056 Uiso 1 1 calc R
C26 C 0.13457(16) -0.28676(13) 0.87987(14) 0.0273(3) Uani 1 1 d .
H26 H 0.0364 -0.2569 0.8919 0.033 Uiso 1 1 calc R
C27 C 0.25653(16) -0.22254(12) 0.84960(13) 0.0232(3) Uani 1 1 d .
C28 C 0.22557(17) -0.10800(13) 0.85189(16) 0.0308(3) Uani 1 1 d .
H28A H 0.1145 -0.0957 0.8409 0.046 Uiso 1 1 calc R
H28B H 0.2781 -0.0746 0.7804 0.046 Uiso 1 1 calc R
H28C H 0.2640 -0.0793 0.9359 0.046 Uiso 1 1 calc R
B1 B 0.40024(17) 0.03727(12) 0.57324(14) 0.0207(3) Uani 1 1 d .
B2 B 0.54699(17) -0.19687(12) 0.78581(15) 0.0216(3) Uani 1 1 d .

loop_
_atom_site_aniso_label
_atom_site_aniso_U_11
_atom_site_aniso_U_22
_atom_site_aniso_U_33
_atom_site_aniso_U_23
_atom_site_aniso_U_13
_atom_site_aniso_U_12
Fe1 0.01848(8) 0.01927(9) 0.02140(9) -0.00211(7) 0.00172(5) -0.00033(7)
C1 0.0233(6) 0.0203(6) 0.0293(7) 0.0007(5) 0.0023(5) -0.0019(5)
C2 0.0251(6) 0.0285(7) 0.0276(7) 0.0037(5) 0.0062(5) 0.0009(5)
C3 0.0321(6) 0.0303(7) 0.0209(5) -0.0040(7) 0.0048(4) 0.0039(8)
C4 0.0314(7) 0.0243(7) 0.0233(6) -0.0049(5) -0.0026(5) 0.0004(5)
C5 0.0229(5) 0.0233(6) 0.0237(5) -0.0022(7) -0.0016(4) -0.0022(7)
C6 0.0210(6) 0.0201(6) 0.0200(6) 0.0010(4) 0.0015(4) -0.0016(4)
C7 0.0211(6) 0.0251(7) 0.0216(6) -0.0010(5) 0.0026(5) -0.0038(5)
C8 0.0201(6) 0.0387(9) 0.0264(7) -0.0062(6) 0.0022(5) -0.0010(6)
C9 0.0197(5) 0.0261(7) 0.0284(6) 0.0011(5) 0.0029(5) -0.0025(5)
C10 0.0248(6) 0.0235(7) 0.0290(7) 0.0003(5) 0.0059(5) -0.0001(5)
C11 0.0305(7) 0.0371(9) 0.0389(8) -0.0063(7) 0.0072(6) 0.0053(7)
C12 0.0293(7) 0.0216(6) 0.0251(6) -0.0014(5) 0.0036(5) -0.0002(5)
C13 0.0251(6) 0.0220(7) 0.0209(6) 0.0008(5) -0.0007(5) -0.0017(5)
C14 0.0284(7) 0.0319(8) 0.0263(7) -0.0059(6) -0.0062(5) 0.0029(6)
C15 0.0243(5) 0.0273(8) 0.0219(5) -0.0031(6) -0.0005(4) 0.0005(6)
C16 0.0263(7) 0.0279(7) 0.0284(7) -0.0017(6) -0.0061(5) -0.0027(5)
C17 0.0183(5) 0.0321(7) 0.0345(6) 0.0051(8) -0.0019(4) -0.0029(8)
C18 0.0213(6) 0.0295(7) 0.0352(8) 0.0035(6) 0.0059(5) 0.0058(5)
C19 0.0232(6) 0.0212(6) 0.0265(6) 0.0005(5) 0.0034(5) 0.0037(5)
C20 0.0212(6) 0.0252(7) 0.0167(6) 0.0005(5) 0.0014(4) 0.0016(5)
C21 0.0245(6) 0.0268(7) 0.0168(6) 0.0019(5) 0.0008(5) 0.0015(5)
C22 0.0297(7) 0.0273(7) 0.0311(7) 0.0064(6) 0.0041(6) 0.0073(6)
C23 0.0325(7) 0.0257(7) 0.0206(6) 0.0024(5) 0.0001(5) -0.0012(6)
C24 0.0252(7) 0.0376(8) 0.0203(6) 0.0030(5) 0.0003(5) -0.0064(6)
C25 0.0312(7) 0.0441(10) 0.0376(8) 0.0073(7) 0.0015(6) -0.0119(7)
C26 0.0200(6) 0.0384(8) 0.0235(6) 0.0014(6) 0.0017(5) 0.0002(5)
C27 0.0220(6) 0.0285(7) 0.0193(6) 0.0003(5) 0.0018(5) 0.0027(5)
C28 0.0251(6) 0.0319(8) 0.0361(8) -0.0010(5) 0.0071(6) 0.0067(5)
B1 0.0206(6) 0.0217(7) 0.0195(6) -0.0007(5) -0.0004(5) -0.0004(5)
B2 0.0202(6) 0.0237(7) 0.0209(6) 0.0005(5) 0.0006(5) 0.0017(5)

loop_
_atom_type_symbol
_atom_type_description
_atom_type_scat_dispersion_real
_atom_type_scat_dispersion_imag
_atom_type_scat_source
C C 0.0033 0.0016 'International Tables Vol C Tables 4.2.6.8 and 6.1.1.4'
H H 0.0000 0.0000 'International Tables Vol C Tables 4.2.6.8 and 6.1.1.4'
B B 0.0013 0.0007 'International Tables Vol C Tables 4.2.6.8 and 6.1.1.4'
Fe Fe 0.3463 0.8444 'International Tables Vol C Tables 4.2.6.8 and 6.1.1.4'

loop_
_geom_angle_atom_site_label_1
_geom_angle_atom_site_label_2
_geom_angle_atom_site_label_3
_geom_angle
C3 Fe1 C17 109.63(5)
C3 Fe1 C4 39.80(6)
C17 Fe1 C4 142.08(7)
C3 Fe1 C18 92.90(7)
C17 Fe1 C18 39.53(8)
C4 Fe1 C18 108.00(7)
C3 Fe1 C2 39.66(8)
C17 Fe1 C2 95.73(6)
C4 Fe1 C2 71.97(6)
C18 Fe1 C2 105.74(6)
C3 Fe1 C16 144.32(6)
C17 Fe1 C16 39.83(6)
C4 Fe1 C16 175.57(7)
C18 Fe1 C16 71.87(6)
C2 Fe1 C16 112.40(6)
C3 Fe1 C19 103.72(7)
C17 Fe1 C19 71.34(8)
C4 Fe1 C19 92.37(6)
C18 Fe1 C19 39.14(6)
C2 Fe1 C19 135.78(6)
C16 Fe1 C19 84.85(6)
C3 Fe1 C5 71.32(5)
C17 Fe1 C5 178.98(7)
C4 Fe1 C5 38.93(6)
C18 Fe1 C5 141.16(7)
C2 Fe1 C5 84.78(6)
C16 Fe1 C5 139.15(6)
C19 Fe1 C5 108.89(7)
C3 Fe1 C1 71.12(7)
C17 Fe1 C1 108.10(7)
C4 Fe1 C1 84.86(6)
C18 Fe1 C1 137.56(6)
C2 Fe1 C1 38.71(5)
C16 Fe1 C1 98.20(6)
C19 Fe1 C1 174.45(5)
C5 Fe1 C1 71.76(7)
C3 Fe1 C15 175.13(10)
C17 Fe1 C15 71.19(5)
C4 Fe1 C15 137.11(6)
C18 Fe1 C15 84.84(6)
C2 Fe1 C15 145.17(7)
C16 Fe1 C15 38.62(6)
C19 Fe1 C15 71.84(7)
C5 Fe1 C15 107.90(5)
C1 Fe1 C15 113.38(7)
C3 Fe1 B2 135.54(7)
C17 Fe1 B2 84.72(6)
C4 Fe1 B2 104.64(6)
C18 Fe1 B2 71.47(6)
C2 Fe1 B2 174.95(6)
C16 Fe1 B2 71.04(6)
C19 Fe1 B2 39.72(5)
C5 Fe1 B2 94.86(6)
C1 Fe1 B2 145.73(5)
C15 Fe1 B2 39.60(7)
C3 Fe1 B1 83.47(6)
C17 Fe1 B1 140.08(8)
C4 Fe1 B1 70.49(6)
C18 Fe1 B1 175.78(6)
C2 Fe1 B1 70.08(5)
C16 Fe1 B1 109.97(6)
C19 Fe1 B1 143.95(5)
C5 Fe1 B1 39.33(7)
C1 Fe1 B1 39.01(5)
C15 Fe1 B1 98.94(6)
B2 Fe1 B1 112.66(5)
C2 C1 B1 122.06(13)
C2 C1 Fe1 67.77(8)
B1 C1 Fe1 77.84(8)
C2 C1 H1 119.0
B1 C1 H1 119.0
Fe1 C1 H1 127.4
C1 C2 C3 121.69(13)
C1 C2 Fe1 73.52(8)
C3 C2 Fe1 69.64(8)
C1 C2 H2 119.2
C3 C2 H2 119.2
Fe1 C2 H2 130.4
C2 C3 C4 120.04(14)
C2 C3 Fe1 70.70(8)
C4 C3 Fe1 70.18(8)
C2 C3 H3 120.0
C4 C3 H3 120.0
Fe1 C3 H3 132.1
C5 C4 C3 121.44(16)
C5 C4 Fe1 73.22(8)
C3 C4 Fe1 70.02(8)
C5 C4 H4 119.3
C3 C4 H4 119.3
Fe1 C4 H4 130.1
C4 C5 B1 122.15(13)
C4 C5 Fe1 67.84(8)
B1 C5 Fe1 78.22(8)
C4 C5 H5 118.9
B1 C5 H5 118.9
Fe1 C5 H5 126.9
C13 C6 C7 117.14(12)
C13 C6 B1 125.40(12)
C7 C6 B1 117.42(12)
C9 C7 C6 120.49(12)
C9 C7 C8 116.71(12)
C6 C7 C8 122.78(12)
C7 C8 H8A 109.5
C7 C8 H8B 109.5
H8A C8 H8B 109.5
C7 C8 H8C 109.5
H8A C8 H8C 109.5
H8B C8 H8C 109.5
C10 C9 C7 122.27(13)
C10 C9 H9 118.9
C7 C9 H9 118.9
C9 C10 C12 117.32(13)
C9 C10 C11 120.50(14)
C12 C10 C11 122.18(14)
C10 C11 H11A 109.5
C10 C11 H11B 109.5
H11A C11 H11B 109.5
C10 C11 H11C 109.5
H11A C11 H11C 109.5
H11B C11 H11C 109.5
C10 C12 C13 122.00(13)
C10 C12 H12 119.0
C13 C12 H12 119.0
C12 C13 C6 120.66(12)
C12 C13 C14 116.99(12)
C6 C13 C14 122.34(13)
C13 C14 H14A 109.5
C13 C14 H14B 109.5
H14A C14 H14B 109.5
C13 C14 H14C 109.5
H14A C14 H14C 109.5
H14B C14 H14C 109.5
C16 C15 B2 122.28(13)
C16 C15 Fe1 67.87(8)
B2 C15 Fe1 75.89(8)
C16 C15 H15 118.9
B2 C15 H15 118.9
Fe1 C15 H15 130.0
C15 C16 C17 121.45(16)
C15 C16 Fe1 73.51(8)
C17 C16 Fe1 69.23(8)
C15 C16 H16 119.3
C17 C16 H16 119.3
Fe1 C16 H16 130.8
C18 C17 C16 120.36(14)
C18 C17 Fe1 70.50(8)
C16 C17 Fe1 70.95(8)
C18 C17 H17 119.8
C16 C17 H17 119.8
Fe1 C17 H17 131.6
C17 C18 C19 121.10(13)
C17 C18 Fe1 69.97(9)
C19 C18 Fe1 72.36(8)
C17 C18 H18 119.5
C19 C18 H18 119.5
Fe1 C18 H18 131.0
C18 C19 B2 123.09(14)
C18 C19 Fe1 68.50(9)
B2 C19 Fe1 77.23(8)
C18 C19 H19 118.5
B2 C19 H19 118.5
Fe1 C19 H19 128.1
C21 C20 C27 116.63(13)
C21 C20 B2 119.62(12)
C27 C20 B2 123.74(13)
C23 C21 C20 120.81(14)
C23 C21 C22 116.01(14)
C20 C21 C22 123.12(13)
C21 C22 H22A 109.5
C21 C22 H22B 109.5
H22A C22 H22B 109.5
C21 C22 H22C 109.5
H22A C22 H22C 109.5
H22B C22 H22C 109.5
C24 C23 C21 121.92(15)
C24 C23 H23 119.0
C21 C23 H23 119.0
C26 C24 C23 117.51(14)
C26 C24 C25 120.95(15)
C23 C24 C25 121.49(15)
C24 C25 H25A 109.5
C24 C25 H25B 109.5
H25A C25 H25B 109.5
C24 C25 H25C 109.5
H25A C25 H25C 109.5
H25B C25 H25C 109.5
C24 C26 C27 122.38(14)
C24 C26 H26 118.8
C27 C26 H26 118.8
C26 C27 C20 120.67(14)
C26 C27 C28 116.50(13)
C20 C27 C28 122.74(13)
C27 C28 H28A 109.5
C27 C28 H28B 109.5
H28A C28 H28B 109.5
C27 C28 H28C 109.5
H28A C28 H28C 109.5
H28B C28 H28C 109.5
C1 B1 C5 111.26(12)
C1 B1 C6 125.89(13)
C5 B1 C6 122.83(12)
C1 B1 Fe1 63.16(8)
C5 B1 Fe1 62.45(7)
C6 B1 Fe1 145.42(10)
C19 B2 C15 111.10(12)
C19 B2 C20 122.25(13)
C15 B2 C20 126.49(12)
C19 B2 Fe1 63.05(8)
C15 B2 Fe1 64.51(8)
C20 B2 Fe1 137.67(10)

loop_
_geom_bond_atom_site_label_1
_geom_bond_atom_site_label_2
_geom_bond_distance
Fe1 C3 2.0741(13)
Fe1 C17 2.0743(12)
Fe1 C4 2.0762(14)
Fe1 C18 2.0811(15)
Fe1 C2 2.0880(15)
Fe1 C16 2.0970(15)
Fe1 C19 2.1316(15)
Fe1 C5 2.1464(12)
Fe1 C1 2.1630(15)
Fe1 C15 2.1706(13)
Fe1 B2 2.3322(15)
Fe1 B1 2.3698(15)
C1 C2 1.411(2)
C1 B1 1.526(2)
C1 H1 0.9500
C2 C3 1.412(3)
C2 H2 0.9500
C3 C4 1.413(2)
C3 H3 0.9500
C4 C5 1.409(2)
C4 H4 0.9500
C5 B1 1.534(3)
C5 H5 0.9500
C6 C13 1.4133(19)
C6 C7 1.4161(19)
C6 B1 1.596(2)
C7 C9 1.396(2)
C7 C8 1.513(2)
C8 H8A 0.9800
C8 H8B 0.9800
C8 H8C 0.9800
C9 C10 1.389(2)
C9 H9 0.9500
C10 C12 1.390(2)
C10 C11 1.511(2)
C11 H11A 0.9800
C11 H11B 0.9800
C11 H11C 0.9800
C12 C13 1.3987(19)
C12 H12 0.9500
C13 C14 1.507(2)
C14 H14A 0.9800
C14 H14B 0.9800
C14 H14C 0.9800
C15 C16 1.413(2)
C15 B2 1.533(3)
C15 H15 0.9500
C16 C17 1.421(2)
C16 H16 0.9500
C17 C18 1.405(3)
C17 H17 0.9500
C18 C19 1.412(2)
C18 H18 0.9500
C19 B2 1.528(2)
C19 H19 0.9500
C20 C21 1.419(2)
C20 C27 1.4227(19)
C20 B2 1.590(2)
C21 C23 1.398(2)
C21 C22 1.513(2)
C22 H22A 0.9800
C22 H22B 0.9800
C22 H22C 0.9800
C23 C24 1.393(2)
C23 H23 0.9500
C24 C26 1.384(2)
C24 C25 1.507(2)
C25 H25A 0.9800
C25 H25B 0.9800
C25 H25C 0.9800
C26 C27 1.394(2)
C26 H26 0.9500
C27 C28 1.510(2)
C28 H28A 0.9800
C28 H28B 0.9800
C28 H28C 0.9800

loop_
_geom_torsion_atom_site_label_1
_geom_torsion_atom_site_label_2
_geom_torsion_atom_site_label_3
_geom_torsion_atom_site_label_4
_geom_torsion
C3 Fe1 C1 C2 -29.05(9)
C17 Fe1 C1 C2 76.13(10)
C4 Fe1 C1 C2 -67.37(9)
C18 Fe1 C1 C2 43.81(13)
C16 Fe1 C1 C2 115.85(9)
C19 Fe1 C1 C2 -7.2(6)
C5 Fe1 C1 C2 -104.94(9)
C15 Fe1 C1 C2 152.93(9)
B2 Fe1 C1 C2 -175.96(10)
B1 Fe1 C1 C2 -132.42(12)
C3 Fe1 C1 B1 103.37(9)
C17 Fe1 C1 B1 -151.45(8)
C4 Fe1 C1 B1 65.05(9)
C18 Fe1 C1 B1 176.23(9)
C2 Fe1 C1 B1 132.42(12)
C16 Fe1 C1 B1 -111.73(8)
C19 Fe1 C1 B1 125.2(6)
C5 Fe1 C1 B1 27.48(8)
C15 Fe1 C1 B1 -74.64(9)
B2 Fe1 C1 B1 -43.53(13)
B1 C1 C2 C3 -5.9(2)
Fe1 C1 C2 C3 52.47(13)
B1 C1 C2 Fe1 -58.37(13)
C3 Fe1 C2 C1 133.96(13)
C17 Fe1 C2 C1 -111.96(10)
C4 Fe1 C2 C1 104.80(9)
C18 Fe1 C2 C1 -150.96(9)
C16 Fe1 C2 C1 -74.47(10)
C19 Fe1 C2 C1 179.01(9)
C5 Fe1 C2 C1 67.15(9)
C15 Fe1 C2 C1 -47.00(13)
B2 Fe1 C2 C1 153.2(6)
B1 Fe1 C2 C1 29.62(8)
C17 Fe1 C2 C3 114.08(10)
C4 Fe1 C2 C3 -29.16(8)
C18 Fe1 C2 C3 75.07(9)
C16 Fe1 C2 C3 151.57(9)
C19 Fe1 C2 C3 45.04(12)
C5 Fe1 C2 C3 -66.81(9)
C1 Fe1 C2 C3 -133.96(13)
C15 Fe1 C2 C3 179.04(9)
B2 Fe1 C2 C3 19.2(7)
B1 Fe1 C2 C3 -104.34(9)
C1 C2 C3 C4 -2.3(2)
Fe1 C2 C3 C4 51.87(13)
C1 C2 C3 Fe1 -54.21(13)
C17 Fe1 C3 C2 -74.69(11)
C4 Fe1 C3 C2 133.63(14)
C18 Fe1 C3 C2 -111.37(9)
C16 Fe1 C3 C2 -49.00(15)
C19 Fe1 C3 C2 -149.47(8)
C5 Fe1 C3 C2 104.91(11)
C1 Fe1 C3 C2 28.41(8)
C15 Fe1 C3 C2 -173.5(6)
B2 Fe1 C3 C2 -177.63(8)
B1 Fe1 C3 C2 66.46(9)
C17 Fe1 C3 C4 151.68(11)
C18 Fe1 C3 C4 114.99(11)
C2 Fe1 C3 C4 -133.63(14)
C16 Fe1 C3 C4 177.36(11)
C19 Fe1 C3 C4 76.90(11)
C5 Fe1 C3 C4 -28.72(10)
C1 Fe1 C3 C4 -105.22(11)
C15 Fe1 C3 C4 52.8(6)
B2 Fe1 C3 C4 48.74(13)
B1 Fe1 C3 C4 -67.18(10)
C2 C3 C4 C5 2.3(2)
Fe1 C3 C4 C5 54.39(13)
C2 C3 C4 Fe1 -52.10(12)
C3 Fe1 C4 C5 -133.58(16)
C17 Fe1 C4 C5 179.78(15)
C18 Fe1 C4 C5 154.29(10)
C2 Fe1 C4 C5 -104.51(11)
C16 Fe1 C4 C5 66.8(9)
C19 Fe1 C4 C5 117.68(11)
C1 Fe1 C4 C5 -67.13(11)
C15 Fe1 C4 C5 52.13(14)
B2 Fe1 C4 C5 79.39(11)
B1 Fe1 C4 C5 -29.87(10)
C17 Fe1 C4 C3 -46.64(17)
C18 Fe1 C4 C3 -72.13(12)
C2 Fe1 C4 C3 29.07(11)
C16 Fe1 C4 C3 -159.6(8)
C19 Fe1 C4 C3 -108.74(11)
C5 Fe1 C4 C3 133.58(16)
C1 Fe1 C4 C3 66.45(11)
C15 Fe1 C4 C3 -174.30(14)
B2 Fe1 C4 C3 -147.03(11)
B1 Fe1 C4 C3 103.71(12)
C3 C4 C5 B1 6.0(2)
Fe1 C4 C5 B1 58.91(12)
C3 C4 C5 Fe1 -52.94(13)
C3 Fe1 C5 C4 29.31(11)
C17 Fe1 C5 C4 -173(24)
C18 Fe1 C5 C4 -41.13(14)
C2 Fe1 C5 C4 67.58(10)
C16 Fe1 C5 C4 -173.77(10)
C19 Fe1 C5 C4 -69.25(10)
C1 Fe1 C5 C4 104.94(10)
C15 Fe1 C5 C4 -145.63(10)
B2 Fe1 C5 C4 -107.37(10)
B1 Fe1 C5 C4 132.21(13)
C3 Fe1 C5 B1 -102.90(10)
C17 Fe1 C5 B1 55(6)
C4 Fe1 C5 B1 -132.21(13)
C18 Fe1 C5 B1 -173.35(9)
C2 Fe1 C5 B1 -64.64(8)
C16 Fe1 C5 B1 54.01(13)
C19 Fe1 C5 B1 158.53(8)
C1 Fe1 C5 B1 -27.28(8)
C15 Fe1 C5 B1 82.16(9)
B2 Fe1 C5 B1 120.42(8)
C13 C6 C7 C9 -1.79(19)
B1 C6 C7 C9 -179.53(13)
C13 C6 C7 C8 176.67(13)
B1 C6 C7 C8 -1.1(2)
C6 C7 C9 C10 -1.4(2)
C8 C7 C9 C10 -179.95(14)
C7 C9 C10 C12 2.8(2)
C7 C9 C10 C11 -177.08(15)
C9 C10 C12 C13 -1.1(2)
C11 C10 C12 C13 178.85(15)
C10 C12 C13 C6 -2.1(2)
C10 C12 C13 C14 177.08(14)
C7 C6 C13 C12 3.5(2)
B1 C6 C13 C12 -178.96(13)
C7 C6 C13 C14 -175.67(13)
B1 C6 C13 C14 1.9(2)
C3 Fe1 C15 C16 129.7(6)
C17 Fe1 C15 C16 29.14(11)
C4 Fe1 C15 C16 178.21(10)
C18 Fe1 C15 C16 67.20(10)
C2 Fe1 C15 C16 -43.11(15)
C19 Fe1 C15 C16 105.02(10)
C5 Fe1 C15 C16 -150.37(11)
C1 Fe1 C15 C16 -73.00(11)
B2 Fe1 C15 C16 134.16(14)
B1 Fe1 C15 C16 -110.91(10)
C3 Fe1 C15 B2 -4.5(6)
C17 Fe1 C15 B2 -105.02(11)
C4 Fe1 C15 B2 44.05(12)
C18 Fe1 C15 B2 -66.96(9)
C2 Fe1 C15 B2 -177.27(9)
C16 Fe1 C15 B2 -134.16(14)
C19 Fe1 C15 B2 -29.14(8)
C5 Fe1 C15 B2 75.47(10)
C1 Fe1 C15 B2 152.84(8)
B1 Fe1 C15 B2 114.94(8)
B2 C15 C16 C17 3.3(2)
Fe1 C15 C16 C17 -52.07(13)
B2 C15 C16 Fe1 55.38(12)
C3 Fe1 C16 C15 -173.57(15)
C17 Fe1 C16 C15 -133.98(16)
C4 Fe1 C16 C15 -16.0(9)
C18 Fe1 C16 C15 -104.97(11)
C2 Fe1 C16 C15 155.03(10)
C19 Fe1 C16 C15 -67.14(11)
C5 Fe1 C16 C15 45.99(16)
C1 Fe1 C16 C15 117.52(11)
B2 Fe1 C16 C15 -28.92(10)
B1 Fe1 C16 C15 79.06(11)
C3 Fe1 C16 C17 -39.59(18)
C4 Fe1 C16 C17 118.0(8)
C18 Fe1 C16 C17 29.01(12)
C2 Fe1 C16 C17 -71.00(12)
C19 Fe1 C16 C17 66.83(12)
C5 Fe1 C16 C17 179.97(15)
C1 Fe1 C16 C17 -108.50(12)
C15 Fe1 C16 C17 133.98(16)
B2 Fe1 C16 C17 105.06(12)
B1 Fe1 C16 C17 -146.97(11)
C15 C16 C17 C18 1.7(2)
Fe1 C16 C17 C18 -52.29(13)
C15 C16 C17 Fe1 53.99(14)
C3 Fe1 C17 C18 -69.64(11)
C4 Fe1 C17 C18 -40.03(15)
C2 Fe1 C17 C18 -107.86(9)
C16 Fe1 C17 C18 133.60(15)
C19 Fe1 C17 C18 28.72(9)
C5 Fe1 C17 C18 132(6)
C1 Fe1 C17 C18 -145.47(9)
C15 Fe1 C17 C18 105.27(11)
B2 Fe1 C17 C18 67.08(9)
B1 Fe1 C17 C18 -173.42(9)
C3 Fe1 C17 C16 156.76(11)
C4 Fe1 C17 C16 -173.63(11)
C18 Fe1 C17 C16 -133.60(15)
C2 Fe1 C17 C16 118.54(11)
C19 Fe1 C17 C16 -104.89(11)
C5 Fe1 C17 C16 -1(6)
C1 Fe1 C17 C16 80.93(11)
C15 Fe1 C17 C16 -28.33(10)
B2 Fe1 C17 C16 -66.52(10)
B1 Fe1 C17 C16 52.98(14)
C16 C17 C18 C19 -0.9(2)
Fe1 C17 C18 C19 -53.38(13)
C16 C17 C18 Fe1 52.49(13)
C3 Fe1 C18 C17 117.85(10)
C4 Fe1 C18 C17 155.44(9)
C2 Fe1 C18 C17 79.72(10)
C16 Fe1 C18 C17 -29.21(9)
C19 Fe1 C18 C17 -133.85(13)
C5 Fe1 C18 C17 -178.80(9)
C1 Fe1 C18 C17 52.98(12)
C15 Fe1 C18 C17 -66.47(9)
B2 Fe1 C18 C17 -104.69(9)
B1 Fe1 C18 C17 87.2(9)
C3 Fe1 C18 C19 -108.30(10)
C17 Fe1 C18 C19 133.85(13)
C4 Fe1 C18 C19 -70.71(10)
C2 Fe1 C18 C19 -146.43(9)
C16 Fe1 C18 C19 104.64(10)
C5 Fe1 C18 C19 -44.94(13)
C1 Fe1 C18 C19 -173.17(9)
C15 Fe1 C18 C19 67.38(9)
B2 Fe1 C18 C19 29.16(9)
B1 Fe1 C18 C19 -139.0(8)
C17 C18 C19 B2 -5.0(2)
Fe1 C18 C19 B2 -57.30(13)
C17 C18 C19 Fe1 52.30(13)
C3 Fe1 C19 C18 77.44(10)
C17 Fe1 C19 C18 -28.97(9)
C4 Fe1 C19 C18 116.05(10)
C2 Fe1 C19 C18 49.74(12)
C16 Fe1 C19 C18 -67.40(10)
C5 Fe1 C19 C18 152.08(9)
C1 Fe1 C19 C18 56.2(6)
C15 Fe1 C19 C18 -104.65(10)
B2 Fe1 C19 C18 -133.70(13)
B1 Fe1 C19 C18 175.29(10)
C3 Fe1 C19 B2 -148.86(8)
C17 Fe1 C19 B2 104.73(9)
C4 Fe1 C19 B2 -110.25(9)
C18 Fe1 C19 B2 133.70(13)
C2 Fe1 C19 B2 -176.56(9)
C16 Fe1 C19 B2 66.30(9)
C5 Fe1 C19 B2 -74.22(9)
C1 Fe1 C19 B2 -170.1(5)
C15 Fe1 C19 B2 29.06(8)
B1 Fe1 C19 B2 -51.00(12)
C27 C20 C21 C23 1.9(2)
B2 C20 C21 C23 -179.43(13)
C27 C20 C21 C22 -175.44(13)
B2 C20 C21 C22 3.3(2)
C20 C21 C23 C24 0.4(2)
C22 C21 C23 C24 177.87(13)
C21 C23 C24 C26 -1.2(2)
C21 C23 C24 C25 -178.74(14)
C23 C24 C26 C27 -0.4(2)
C25 C24 C26 C27 177.21(14)
C24 C26 C27 C20 2.7(2)
C24 C26 C27 C28 -173.98(14)
C21 C20 C27 C26 -3.36(19)
B2 C20 C27 C26 178.00(13)
C21 C20 C27 C28 173.10(13)
B2 C20 C27 C28 -5.5(2)
C2 C1 B1 C5 12.59(19)
Fe1 C1 B1 C5 -41.14(10)
C2 C1 B1 C6 -165.66(13)
Fe1 C1 B1 C6 140.61(13)
C2 C1 B1 Fe1 53.73(12)
C4 C5 B1 C1 -12.65(18)
Fe1 C5 B1 C1 41.46(10)
C4 C5 B1 C6 165.66(13)
Fe1 C5 B1 C6 -140.23(12)
C4 C5 B1 Fe1 -54.11(11)
C13 C6 B1 C1 -51.5(2)
C7 C6 B1 C1 126.02(15)
C13 C6 B1 C5 130.43(15)
C7 C6 B1 C5 -52.04(18)
C13 C6 B1 Fe1 42.4(2)
C7 C6 B1 Fe1 -140.11(15)
C3 Fe1 B1 C1 -67.90(9)
C17 Fe1 B1 C1 45.06(12)
C4 Fe1 B1 C1 -106.65(9)
C18 Fe1 B1 C1 -37.0(9)
C2 Fe1 B1 C1 -29.41(8)
C16 Fe1 B1 C1 78.02(9)
C19 Fe1 B1 C1 -172.29(9)
C5 Fe1 B1 C1 -136.25(11)
C15 Fe1 B1 C1 116.37(9)
B2 Fe1 B1 C1 155.15(8)
C3 Fe1 B1 C5 68.34(9)
C17 Fe1 B1 C5 -178.69(8)
C4 Fe1 B1 C5 29.59(8)
C18 Fe1 B1 C5 99.2(9)
C2 Fe1 B1 C5 106.83(9)
C16 Fe1 B1 C5 -145.73(8)
C19 Fe1 B1 C5 -36.05(12)
C1 Fe1 B1 C5 136.25(11)
C15 Fe1 B1 C5 -107.39(8)
B2 Fe1 B1 C5 -68.61(8)
C3 Fe1 B1 C6 177.05(19)
C17 Fe1 B1 C6 -70.0(2)
C4 Fe1 B1 C6 138.30(19)
C18 Fe1 B1 C6 -152.1(8)
C2 Fe1 B1 C6 -144.46(19)
C16 Fe1 B1 C6 -37.02(19)
C19 Fe1 B1 C6 72.7(2)
C5 Fe1 B1 C6 108.7(2)
C1 Fe1 B1 C6 -115.0(2)
C15 Fe1 B1 C6 1.32(18)
B2 Fe1 B1 C6 40.10(19)
C18 C19 B2 C15 8.93(19)
Fe1 C19 B2 C15 -44.46(10)
C18 C19 B2 C20 -175.32(13)
Fe1 C19 B2 C20 131.29(13)
C18 C19 B2 Fe1 53.40(13)
C16 C15 B2 C19 -8.05(19)
Fe1 C15 B2 C19 43.77(10)
C16 C15 B2 C20 176.42(14)
Fe1 C15 B2 C20 -131.76(14)
C16 C15 B2 Fe1 -51.82(12)
C21 C20 B2 C19 41.02(19)
C27 C20 B2 C19 -140.38(14)
C21 C20 B2 C15 -143.92(14)
C27 C20 B2 C15 34.7(2)
C21 C20 B2 Fe1 125.10(14)
C27 C20 B2 Fe1 -56.3(2)
C3 Fe1 B2 C19 45.84(11)
C17 Fe1 B2 C19 -66.96(10)
C4 Fe1 B2 C19 75.66(9)
C18 Fe1 B2 C19 -28.77(9)
C2 Fe1 B2 C19 28.4(7)
C16 Fe1 B2 C19 -105.36(9)
C5 Fe1 B2 C19 113.97(9)
C1 Fe1 B2 C19 178.31(10)
C15 Fe1 B2 C19 -133.62(12)
B1 Fe1 B2 C19 150.29(8)
C3 Fe1 B2 C15 179.46(8)
C17 Fe1 B2 C15 66.66(9)
C4 Fe1 B2 C15 -150.72(8)
C18 Fe1 B2 C15 104.85(9)
C2 Fe1 B2 C15 162.0(6)
C16 Fe1 B2 C15 28.26(8)
C19 Fe1 B2 C15 133.62(12)
C5 Fe1 B2 C15 -112.41(8)
C1 Fe1 B2 C15 -48.07(13)
B1 Fe1 B2 C15 -76.09(8)
C3 Fe1 B2 C20 -63.48(17)
C17 Fe1 B2 C20 -176.28(16)
C4 Fe1 B2 C20 -33.66(16)
C18 Fe1 B2 C20 -138.09(16)
C2 Fe1 B2 C20 -81.0(7)
C16 Fe1 B2 C20 145.32(16)
C19 Fe1 B2 C20 -109.32(18)
C5 Fe1 B2 C20 4.65(16)
C1 Fe1 B2 C20 68.99(19)
C15 Fe1 B2 C20 117.06(18)
B1 Fe1 B2 C20 40.97(16)
